data_7058573
loop_
_publ_author_name
'Chai, Lan-Qin'
'Zhou, Ling'
'Zhang, Hong-Bin'
'Mao, Kuan-Hao'
'Zhang, Hong-Song'

_publ_section_title
;
 Antimicrobial activities of self-assembled copper(ii), nickel(ii), and
 cobalt(iii) complexes combined with crystallographic, spectroscopic, DFT
 calculations and Hirshfeld surfaces analyses
;
_journal_issue 31
_journal_name_full 'New Journal of Chemistry'
_journal_page_first 12417
_journal_paper_doi 10.1039/C9NJ01920K
_journal_volume 43
_journal_year 2019
_chemical_formula_moiety 'C32 H30 Co N4 O6, N O3'
_chemical_formula_sum 'C32 H30 Co N5 O9'
_chemical_formula_weight 687.54
_space_group_crystal_system monoclinic
_space_group_IT_number 14
_space_group_name_Hall '-P 2ybc'
_space_group_name_H-M_alt 'P 1 21/c 1'
_symmetry_space_group_name_Hall '-P 2ybc'
_symmetry_space_group_name_H-M 'P 1 21/c 1'
_atom_sites_solution_hydrogens mixed
_atom_sites_solution_primary direct
_audit_creation_date 2018-05-31
_audit_creation_method
;
Olex2 1.2
(compiled 2018.05.18 svn.r3508 for OlexSys, GUI svn.r5497)
;
_audit_update_record
;
2018-09-25 deposited with the CCDC.    2019-07-04 downloaded from the CCDC.
;
_cell_angle_alpha 90
_cell_angle_beta 94.439(2)
_cell_angle_gamma 90
_cell_formula_units_Z 4
_cell_length_a 18.4517(5)
_cell_length_b 11.3315(3)
_cell_length_c 14.6402(4)
_cell_measurement_reflns_used 3217
_cell_measurement_temperature 294.55(10)
_cell_measurement_theta_max 27.8530
_cell_measurement_theta_min 3.5960
_cell_volume 3051.87(14)
_computing_cell_refinement
;
CrysAlisPro, Agilent Technologies,
Version 1.171.36.28 (release 01-02-2013 CrysAlis171 .NET)
(compiled Feb  1 2013,16:14:44)
;
_computing_data_collection
;
CrysAlisPro, Agilent Technologies,
Version 1.171.36.28 (release 01-02-2013 CrysAlis171 .NET)
(compiled Feb  1 2013,16:14:44)
;
_computing_data_reduction
;
CrysAlisPro, Agilent Technologies,
Version 1.171.36.28 (release 01-02-2013 CrysAlis171 .NET)
(compiled Feb  1 2013,16:14:44)
;
_computing_molecular_graphics 'Olex2 (Dolomanov et al., 2009)'
_computing_publication_material 'Olex2 (Dolomanov et al., 2009)'
_computing_structure_refinement 'ShelXL (Sheldrick, 2015)'
_computing_structure_solution 'ShelXS (Sheldrick, 2008)'
_diffrn_ambient_temperature 294.55(10)
_diffrn_detector_area_resol_mean 16.0733
_diffrn_measured_fraction_theta_full 0.998
_diffrn_measured_fraction_theta_max 0.998
_diffrn_measurement_details
;
#__ type_ start__ end____ width___ exp.time_
  1 omega -101.00  -74.00   1.0000    6.0000
omega____ theta____ kappa____ phi______ frames
    -      -19.0367  178.0000 -120.0000 27

#__ type_ start__ end____ width___ exp.time_
  2 omega  -33.00   47.00   1.0000    6.0000
omega____ theta____ kappa____ phi______ frames
    -       22.9430  -57.0000 -150.0000 80

#__ type_ start__ end____ width___ exp.time_
  3 omega   33.00   61.00   1.0000    6.0000
omega____ theta____ kappa____ phi______ frames
    -       22.9430  -99.0000  -60.0000 28

#__ type_ start__ end____ width___ exp.time_
  4 omega   -7.00   98.00   1.0000    6.0000
omega____ theta____ kappa____ phi______ frames
    -       22.9430    0.0000   60.0000 105
;
_diffrn_measurement_device_type 'SuperNova, Dual, Cu at zero, Eos'
_diffrn_measurement_method '\w scans'
_diffrn_orient_matrix_UB_11 -0.0249584000
_diffrn_orient_matrix_UB_12 -0.0426169000
_diffrn_orient_matrix_UB_13 0.0141636000
_diffrn_orient_matrix_UB_21 -0.0015897000
_diffrn_orient_matrix_UB_22 0.0300356000
_diffrn_orient_matrix_UB_23 0.0423011000
_diffrn_orient_matrix_UB_31 -0.0293540000
_diffrn_orient_matrix_UB_32 0.0346278000
_diffrn_orient_matrix_UB_33 -0.0192630000
_diffrn_radiation_monochromator mirror
_diffrn_radiation_type MoK\a
_diffrn_radiation_wavelength 0.71073
_diffrn_reflns_av_R_equivalents 0.0322
_diffrn_reflns_av_unetI/netI 0.0555
_diffrn_reflns_Laue_measured_fraction_full 0.998
_diffrn_reflns_Laue_measured_fraction_max 0.998
_diffrn_reflns_limit_h_max 22
_diffrn_reflns_limit_h_min -22
_diffrn_reflns_limit_k_max 13
_diffrn_reflns_limit_k_min -8
_diffrn_reflns_limit_l_max 13
_diffrn_reflns_limit_l_min -18
_diffrn_reflns_number 11901
_diffrn_reflns_point_group_measured_fraction_full 0.998
_diffrn_reflns_point_group_measured_fraction_max 0.998
_diffrn_reflns_theta_full 25.242
_diffrn_reflns_theta_max 26.022
_diffrn_reflns_theta_min 3.322
_diffrn_source 'SuperNova (Mo) X-ray Source'
_exptl_absorpt_coefficient_mu 0.627
_exptl_absorpt_correction_T_max 1.00000
_exptl_absorpt_correction_T_min 0.98045
_exptl_absorpt_correction_type multi-scan
_exptl_absorpt_process_details
;
CrysAlisPro, Agilent Technologies,
Version 1.171.36.28 (release 01-02-2013 CrysAlis171 .NET)
(compiled Feb  1 2013,16:14:44)
Empirical absorption correction using spherical harmonics,
 implemented in SCALE3 ABSPACK scaling algorithm.
;
_exptl_crystal_colour 'clear light brown'
_exptl_crystal_colour_lustre clear
_exptl_crystal_colour_modifier light
_exptl_crystal_colour_primary brown
_exptl_crystal_density_diffrn 1.496
_exptl_crystal_description block
_exptl_crystal_F_000 1424
_exptl_crystal_size_max 0.21
_exptl_crystal_size_mid 0.15
_exptl_crystal_size_min 0.14
_refine_diff_density_max 0.355
_refine_diff_density_min -0.353
_refine_diff_density_rms 0.063
_refine_ls_extinction_method none
_refine_ls_goodness_of_fit_ref 1.033
_refine_ls_hydrogen_treatment mixed
_refine_ls_matrix_type full
_refine_ls_number_parameters 451
_refine_ls_number_reflns 5999
_refine_ls_number_restraints 30
_refine_ls_restrained_S_all 1.046
_refine_ls_R_factor_all 0.0633
_refine_ls_R_factor_gt 0.0452
_refine_ls_shift/su_max 0.000
_refine_ls_shift/su_mean 0.000
_refine_ls_structure_factor_coef Fsqd
_refine_ls_weighting_details 'w=1/[\s^2^(Fo^2^)+(0.0361P)^2^+1.5721P] where P=(Fo^2^+2Fc^2^)/3'
_refine_ls_weighting_scheme calc
_refine_ls_wR_factor_gt 0.0956
_refine_ls_wR_factor_ref 0.1098
_reflns_Friedel_coverage 0.000
_reflns_number_gt 4600
_reflns_number_total 5999
_reflns_threshold_expression 'I > 2\s(I)'
_cod_data_source_file c9nj01920k3.cif
_cod_data_source_block zhhl_21_1
_cod_depositor_comments 'Adding full bibliography for 7058573--7058575.cif.'
_cod_original_cell_volume 3051.86(13)
_cod_database_code 7058573
_shelx_shelxl_version_number 2014/7
_shelx_space_group_comment
;
The symmetry employed for this shelxl refinement is uniquely defined
by the following loop, which should always be used as a source of
symmetry information in preference to the above space-group names.
They are only intended as comments.
;
_reflns_odcompleteness_completeness 99.71
_reflns_odcompleteness_iscentric 1
_reflns_odcompleteness_theta 26.32
_olex2_refinement_description
;
1. Fixed Uiso
 At 1.2 times of:
  All C(H) groups
 At 1.5 times of:
  All C(H,H,H) groups, All O(H) groups
2. Uiso/Uaniso restraints and constraints
Uanis(O7) \\sim Ueq, Uanis(O7') \\sim Ueq, Uanis(O8) \\sim Ueq, Uanis(O8')
\\sim Ueq, Uanis(O9) \\sim Ueq: with sigma of 0.01 and sigma for terminal atoms
of 0.02
3. Others
 Fixed Sof: O7(0.5) O8(0.65) O7'(0.5) O8'(0.35)
4.a Aromatic/amide H refined with riding coordinates:
 C2(H2), C4(H4), C5(H5), C7(H7), C9(H9), C10(H10), C11(H11), C12(H12),
 C18(H18), C20(H20), C21(H21), C23(H23), C25(H25), C26(H26), C27(H27), C28(H28)
4.b Idealised Me refined as rotating group:
 C15(H15A,H15B,H15C), C16(H16A,H16B,H16C), C31(H31A,H31B,H31C), C32(H32A,H32B,
 H32C)
4.c Idealised tetrahedral OH refined as rotating group:
 O3(H3)
;
_olex2_date_sample_data_collection 2018-05-15
_olex2_submission_special_instructions 'No special instructions were received'

loop_
_space_group_symop_operation_xyz
'x, y, z'
'-x, y+1/2, -z+1/2'
'-x, -y, -z'
'x, -y-1/2, z-1/2'

loop_
_atom_site_label
_atom_site_type_symbol
_atom_site_fract_x
_atom_site_fract_y
_atom_site_fract_z
_atom_site_U_iso_or_equiv
_atom_site_adp_type
_atom_site_occupancy
_atom_site_site_symmetry_order
_atom_site_calc_flag
_atom_site_refinement_flags_posn
_atom_site_refinement_flags_adp
_atom_site_refinement_flags_occupancy
_atom_site_disorder_assembly
_atom_site_disorder_group
Co1 Co 0.23983(2) 0.25584(3) 0.02505(2) 0.02338(11) Uani 1 1 d . . . . .
O1 O 0.20424(9) 0.27008(15) 0.14326(11) 0.0279(4) Uani 1 1 d . . . . .
O2 O 0.04051(12) 0.4792(2) 0.32031(14) 0.0517(6) Uani 1 1 d . . . . .
O3 O 0.32515(11) 0.10718(18) 0.14593(13) 0.0429(5) Uani 1 1 d . . . . .
H3 H 0.3366 0.0424 0.1266 0.064 Uiso 1 1 calc GR . . . .
O4 O 0.05925(11) 0.69248(17) -0.13957(13) 0.0421(5) Uani 1 1 d . . . . .
O5 O 0.15117(9) 0.32729(15) -0.01842(11) 0.0277(4) Uani 1 1 d . . . . .
O6 O 0.13927(11) 0.08449(18) 0.07148(14) 0.0404(5) Uani 1 1 d . . . . .
H6 H 0.1477(17) 0.143(3) 0.110(2) 0.055(10) Uiso 1 1 d . . . . .
N1 N 0.28730(11) 0.40448(18) 0.03817(13) 0.0267(5) Uani 1 1 d . . . . .
N2 N 0.33092(12) 0.19195(19) 0.07763(14) 0.0296(5) Uani 1 1 d . . . . .
N3 N 0.26348(11) 0.23480(18) -0.09813(14) 0.0262(5) Uani 1 1 d . . . . .
N4 N 0.19610(11) 0.10138(19) 0.01597(14) 0.0302(5) Uani 1 1 d . . . . .
C1 C 0.17760(14) 0.3719(2) 0.17011(16) 0.0275(6) Uani 1 1 d . . . . .
C2 C 0.12349(14) 0.3692(2) 0.23208(17) 0.0312(6) Uani 1 1 d . . . . .
H2 H 0.1074 0.2973 0.2534 0.037 Uiso 1 1 calc R . . . .
C3 C 0.09395(15) 0.4731(3) 0.26151(18) 0.0362(7) Uani 1 1 d . . . . .
C4 C 0.11812(17) 0.5825(3) 0.2317(2) 0.0450(8) Uani 1 1 d . . . . .
H4 H 0.0968 0.6520 0.2501 0.054 Uiso 1 1 calc R . . . .
C5 C 0.17346(17) 0.5856(3) 0.1751(2) 0.0410(7) Uani 1 1 d . . . . .
H5 H 0.1913 0.6585 0.1579 0.049 Uiso 1 1 calc R . . . .
C6 C 0.20434(14) 0.4825(2) 0.14196(17) 0.0303(6) Uani 1 1 d . . . . .
C7 C 0.26382(15) 0.4907(2) 0.08611(17) 0.0316(6) Uani 1 1 d . . . . .
H7 H 0.2876 0.5629 0.0838 0.038 Uiso 1 1 calc R . . . .
C8 C 0.35177(14) 0.4174(2) -0.00915(17) 0.0305(6) Uani 1 1 d . . . . .
C9 C 0.36078(17) 0.5114(3) -0.06689(19) 0.0417(7) Uani 1 1 d . . . . .
H9 H 0.3268 0.5721 -0.0718 0.050 Uiso 1 1 calc R . . . .
C10 C 0.42155(19) 0.5143(3) -0.1178(2) 0.0535(9) Uani 1 1 d . . . . .
H10 H 0.4276 0.5764 -0.1581 0.064 Uiso 1 1 calc R . . . .
C11 C 0.47242(18) 0.4261(3) -0.1087(2) 0.0579(9) Uani 1 1 d . . . . .
H11 H 0.5127 0.4286 -0.1431 0.069 Uiso 1 1 calc R . . . .
C12 C 0.46450(16) 0.3340(3) -0.0493(2) 0.0483(8) Uani 1 1 d . . . . .
H12 H 0.5002 0.2760 -0.0424 0.058 Uiso 1 1 calc R . . . .
C13 C 0.40325(15) 0.3269(3) 0.00057(18) 0.0352(7) Uani 1 1 d . . . . .
C14 C 0.39535(14) 0.2277(3) 0.06429(19) 0.0351(7) Uani 1 1 d . . . . .
C15 C 0.46163(16) 0.1733(3) 0.1129(3) 0.0616(10) Uani 1 1 d . . . . .
H15A H 0.4524 0.1566 0.1752 0.092 Uiso 1 1 calc GR . . . .
H15B H 0.5018 0.2271 0.1119 0.092 Uiso 1 1 calc GR . . . .
H15C H 0.4732 0.1013 0.0827 0.092 Uiso 1 1 calc GR . . . .
C16 C 0.01811(18) 0.3734(3) 0.3620(2) 0.0547(9) Uani 1 1 d . . . . .
H16A H -0.0008 0.3195 0.3155 0.082 Uiso 1 1 calc GR . . . .
H16B H -0.0190 0.3910 0.4025 0.082 Uiso 1 1 calc GR . . . .
H16C H 0.0590 0.3380 0.3963 0.082 Uiso 1 1 calc GR . . . .
C17 C 0.15229(13) 0.4121(2) -0.07940(16) 0.0256(6) Uani 1 1 d . . . . .
C18 C 0.10345(14) 0.5069(2) -0.07594(17) 0.0302(6) Uani 1 1 d . . . . .
H18 H 0.0712 0.5093 -0.0302 0.036 Uiso 1 1 calc R . . . .
C19 C 0.10300(15) 0.5962(2) -0.13985(18) 0.0315(6) Uani 1 1 d . . . . .
C20 C 0.15026(16) 0.5940(3) -0.21037(19) 0.0418(7) Uani 1 1 d . . . . .
H20 H 0.1497 0.6550 -0.2529 0.050 Uiso 1 1 calc R . . . .
C21 C 0.19685(15) 0.5020(2) -0.21607(18) 0.0363(7) Uani 1 1 d . . . . .
H21 H 0.2272 0.4996 -0.2639 0.044 Uiso 1 1 calc R . . . .
C22 C 0.20023(14) 0.4103(2) -0.15106(16) 0.0277(6) Uani 1 1 d . . . . .
C23 C 0.24559(14) 0.3118(2) -0.16140(17) 0.0295(6) Uani 1 1 d . . . . .
H23 H 0.2642 0.3013 -0.2181 0.035 Uiso 1 1 calc R . . . .
C24 C 0.29797(14) 0.1279(2) -0.12366(17) 0.0321(6) Uani 1 1 d . . . . .
C25 C 0.35517(16) 0.1321(3) -0.1800(2) 0.0436(7) Uani 1 1 d . . . . .
H25 H 0.3728 0.2044 -0.1985 0.052 Uiso 1 1 calc R . . . .
C26 C 0.38552(19) 0.0285(3) -0.2081(2) 0.0587(10) Uani 1 1 d . . . . .
H26 H 0.4240 0.0311 -0.2454 0.070 Uiso 1 1 calc R . . . .
C27 C 0.3594(2) -0.0783(3) -0.1815(2) 0.0614(10) Uani 1 1 d . . . . .
H27 H 0.3795 -0.1478 -0.2020 0.074 Uiso 1 1 calc R . . . .
C28 C 0.30367(18) -0.0829(3) -0.1246(2) 0.0503(8) Uani 1 1 d . . . . .
H28 H 0.2868 -0.1560 -0.1066 0.060 Uiso 1 1 calc R . . . .
C29 C 0.27164(15) 0.0197(2) -0.09309(19) 0.0362(7) Uani 1 1 d . . . . .
C30 C 0.21105(15) 0.0110(2) -0.03237(19) 0.0344(6) Uani 1 1 d . . . . .
C31 C 0.17002(19) -0.1019(3) -0.0249(2) 0.0542(9) Uani 1 1 d . . . . .
H31A H 0.1896 -0.1451 0.0278 0.081 Uiso 1 1 calc GR . . . .
H31B H 0.1744 -0.1484 -0.0790 0.081 Uiso 1 1 calc GR . . . .
H31C H 0.1197 -0.0848 -0.0186 0.081 Uiso 1 1 calc GR . . . .
C32 C 0.01350(17) 0.7071(3) -0.0660(2) 0.0444(7) Uani 1 1 d . . . . .
H32A H -0.0090 0.7834 -0.0703 0.067 Uiso 1 1 calc GR . . . .
H32B H 0.0421 0.7005 -0.0086 0.067 Uiso 1 1 calc GR . . . .
H32C H -0.0234 0.6471 -0.0697 0.067 Uiso 1 1 calc GR . . . .
O9 O 0.3682(2) -0.2723(3) 0.0945(3) 0.1392(17) Uani 1 1 d . U . . .
N5 N 0.3607(2) -0.1743(3) 0.1182(3) 0.0725(10) Uani 1 1 d . . . . .
O7 O 0.3008(5) -0.1725(7) 0.1538(7) 0.140(4) Uani 0.5 1 d . U P A 1
O8 O 0.3930(4) -0.0891(4) 0.0983(5) 0.1024(18) Uani 0.65 1 d . U P A 1
O7' O 0.3111(5) -0.1103(7) 0.1109(6) 0.114(3) Uani 0.5 1 d . U P A 2
O8' O 0.4202(6) -0.1414(12) 0.1690(9) 0.134(4) Uani 0.35 1 d . U P A 2

loop_
_atom_site_aniso_label
_atom_site_aniso_U_11
_atom_site_aniso_U_22
_atom_site_aniso_U_33
_atom_site_aniso_U_23
_atom_site_aniso_U_13
_atom_site_aniso_U_12
Co1 0.02655(19) 0.0223(2) 0.02160(19) -0.00035(14) 0.00416(13) -0.00039(15)
O1 0.0369(10) 0.0241(10) 0.0237(9) 0.0005(7) 0.0088(8) 0.0025(8)
O2 0.0537(13) 0.0528(14) 0.0524(13) -0.0039(11) 0.0278(11) 0.0074(12)
O3 0.0485(12) 0.0407(12) 0.0405(12) 0.0137(10) 0.0101(9) 0.0129(11)
O4 0.0487(12) 0.0324(11) 0.0472(12) 0.0112(9) 0.0170(10) 0.0121(10)
O5 0.0284(9) 0.0273(10) 0.0277(9) 0.0050(8) 0.0046(7) 0.0018(8)
O6 0.0440(12) 0.0353(12) 0.0436(12) -0.0003(10) 0.0136(10) -0.0116(10)
N1 0.0297(11) 0.0273(12) 0.0233(11) -0.0009(9) 0.0039(9) -0.0008(10)
N2 0.0342(12) 0.0289(12) 0.0257(11) 0.0023(9) 0.0029(9) 0.0023(10)
N3 0.0288(11) 0.0253(12) 0.0254(11) -0.0045(9) 0.0064(9) 0.0004(10)
N4 0.0304(12) 0.0290(12) 0.0313(12) 0.0019(10) 0.0025(9) -0.0005(10)
C1 0.0333(14) 0.0286(14) 0.0206(12) -0.0008(11) 0.0014(10) 0.0031(12)
C2 0.0384(15) 0.0289(15) 0.0269(14) -0.0005(11) 0.0065(11) 0.0001(13)
C3 0.0376(15) 0.0404(17) 0.0316(15) -0.0070(13) 0.0086(12) 0.0016(14)
C4 0.0549(19) 0.0300(16) 0.0522(19) -0.0084(14) 0.0167(15) 0.0074(15)
C5 0.0542(19) 0.0267(15) 0.0432(17) -0.0033(13) 0.0117(14) -0.0032(14)
C6 0.0361(15) 0.0276(14) 0.0274(14) -0.0025(11) 0.0040(11) -0.0024(12)
C7 0.0397(15) 0.0254(14) 0.0296(14) 0.0009(11) 0.0019(12) -0.0044(13)
C8 0.0313(14) 0.0332(15) 0.0275(13) -0.0050(11) 0.0048(11) -0.0092(13)
C9 0.0452(17) 0.0392(18) 0.0413(17) 0.0011(14) 0.0070(14) -0.0106(15)
C10 0.063(2) 0.056(2) 0.0437(19) 0.0060(16) 0.0154(16) -0.0251(19)
C11 0.0449(19) 0.073(3) 0.059(2) -0.0007(19) 0.0263(17) -0.015(2)
C12 0.0340(16) 0.056(2) 0.057(2) -0.0049(17) 0.0149(14) -0.0068(16)
C13 0.0320(14) 0.0416(17) 0.0326(15) -0.0044(13) 0.0067(12) -0.0060(14)
C14 0.0280(14) 0.0393(17) 0.0381(16) -0.0026(13) 0.0030(12) 0.0013(13)
C15 0.0363(17) 0.069(3) 0.078(3) 0.016(2) -0.0052(17) 0.0062(18)
C16 0.053(2) 0.066(2) 0.0481(19) 0.0044(17) 0.0214(16) -0.0015(18)
C17 0.0275(13) 0.0251(14) 0.0240(13) 0.0007(11) 0.0009(10) -0.0033(11)
C18 0.0294(13) 0.0332(15) 0.0291(14) 0.0040(12) 0.0087(11) 0.0015(12)
C19 0.0350(15) 0.0269(15) 0.0330(14) 0.0033(12) 0.0043(12) 0.0039(12)
C20 0.0510(18) 0.0403(18) 0.0358(16) 0.0147(13) 0.0146(14) 0.0058(15)
C21 0.0437(16) 0.0390(17) 0.0279(14) 0.0060(12) 0.0133(12) 0.0029(14)
C22 0.0317(14) 0.0299(14) 0.0218(13) -0.0009(11) 0.0045(10) -0.0010(12)
C23 0.0341(14) 0.0344(15) 0.0207(13) -0.0019(11) 0.0057(11) -0.0020(13)
C24 0.0352(15) 0.0335(16) 0.0272(14) -0.0089(12) 0.0003(11) 0.0072(13)
C25 0.0403(16) 0.0486(19) 0.0431(17) -0.0089(15) 0.0106(14) 0.0079(15)
C26 0.051(2) 0.070(3) 0.056(2) -0.0182(19) 0.0155(17) 0.021(2)
C27 0.060(2) 0.057(2) 0.066(2) -0.0221(19) 0.0000(19) 0.026(2)
C28 0.058(2) 0.0356(18) 0.056(2) -0.0103(15) -0.0018(17) 0.0141(16)
C29 0.0402(16) 0.0304(16) 0.0366(16) -0.0071(12) -0.0059(13) 0.0088(13)
C30 0.0400(16) 0.0256(15) 0.0362(15) -0.0003(12) -0.0058(12) 0.0002(13)
C31 0.072(2) 0.0325(17) 0.057(2) -0.0040(15) 0.0025(18) -0.0120(17)
C32 0.0470(18) 0.0422(18) 0.0459(18) 0.0037(14) 0.0149(14) 0.0137(15)
O9 0.119(3) 0.053(2) 0.256(5) -0.039(3) 0.078(3) -0.011(2)
N5 0.082(3) 0.043(2) 0.096(3) -0.0064(19) 0.026(2) 0.011(2)
O7 0.134(7) 0.070(5) 0.231(10) 0.038(5) 0.116(7) 0.025(5)
O8 0.112(5) 0.040(3) 0.160(6) 0.005(3) 0.044(4) -0.013(3)
O7' 0.125(7) 0.079(5) 0.128(7) -0.007(5) -0.042(5) 0.030(6)
O8' 0.114(8) 0.129(9) 0.154(10) -0.069(8) -0.025(8) 0.001(7)

loop_
_atom_type_symbol
_atom_type_description
_atom_type_scat_dispersion_real
_atom_type_scat_dispersion_imag
_atom_type_scat_source
C C 0.0033 0.0016 'International Tables Vol C Tables 4.2.6.8 and 6.1.1.4'
H H 0.0000 0.0000 'International Tables Vol C Tables 4.2.6.8 and 6.1.1.4'
Co Co 0.3494 0.9721 'International Tables Vol C Tables 4.2.6.8 and 6.1.1.4'
N N 0.0061 0.0033 'International Tables Vol C Tables 4.2.6.8 and 6.1.1.4'
O O 0.0106 0.0060 'International Tables Vol C Tables 4.2.6.8 and 6.1.1.4'

loop_
_geom_angle_atom_site_label_1
_geom_angle_atom_site_label_2
_geom_angle_atom_site_label_3
_geom_angle
O1 Co1 N2 91.16(8)
O1 Co1 N4 88.14(8)
O5 Co1 O1 85.37(7)
O5 Co1 N1 91.97(8)
O5 Co1 N2 175.32(8)
O5 Co1 N3 89.46(8)
O5 Co1 N4 91.08(8)
N1 Co1 O1 91.25(8)
N1 Co1 N2 84.96(9)
N1 Co1 N3 93.96(9)
N1 Co1 N4 176.83(9)
N3 Co1 O1 172.79(8)
N3 Co1 N2 94.26(9)
N3 Co1 N4 86.92(9)
N4 Co1 N2 91.94(9)
C1 O1 Co1 120.33(15)
C3 O2 C16 118.5(2)
N2 O3 H3 109.5
C19 O4 C32 118.8(2)
C17 O5 Co1 118.91(15)
N4 O6 H6 100(2)
C7 N1 Co1 123.46(18)
C7 N1 C8 120.7(2)
C8 N1 Co1 115.83(16)
O3 N2 Co1 115.49(16)
C14 N2 Co1 127.38(19)
C14 N2 O3 116.6(2)
C23 N3 Co1 121.89(18)
C23 N3 C24 118.5(2)
C24 N3 Co1 119.52(17)
O6 N4 Co1 114.57(16)
C30 N4 Co1 130.9(2)
C30 N4 O6 114.6(2)
O1 C1 C2 118.2(2)
O1 C1 C6 122.5(2)
C2 C1 C6 119.2(2)
C1 C2 H2 119.9
C3 C2 C1 120.2(3)
C3 C2 H2 119.9
O2 C3 C2 124.4(3)
O2 C3 C4 114.6(3)
C2 C3 C4 121.0(3)
C3 C4 H4 120.5
C5 C4 C3 119.0(3)
C5 C4 H4 120.5
C4 C5 H5 119.0
C4 C5 C6 122.1(3)
C6 C5 H5 119.0
C1 C6 C7 121.7(2)
C5 C6 C1 118.4(2)
C5 C6 C7 119.8(3)
N1 C7 C6 124.6(2)
N1 C7 H7 117.7
C6 C7 H7 117.7
C9 C8 N1 121.4(3)
C9 C8 C13 121.1(3)
C13 C8 N1 117.4(2)
C8 C9 H9 120.4
C8 C9 C10 119.1(3)
C10 C9 H9 120.4
C9 C10 H10 119.9
C11 C10 C9 120.3(3)
C11 C10 H10 119.9
C10 C11 H11 119.7
C10 C11 C12 120.7(3)
C12 C11 H11 119.7
C11 C12 H12 119.8
C11 C12 C13 120.4(3)
C13 C12 H12 119.8
C8 C13 C14 121.6(2)
C12 C13 C8 118.5(3)
C12 C13 C14 119.9(3)
N2 C14 C13 118.3(2)
N2 C14 C15 121.9(3)
C13 C14 C15 119.8(3)
C14 C15 H15A 109.5
C14 C15 H15B 109.5
C14 C15 H15C 109.5
H15A C15 H15B 109.5
H15A C15 H15C 109.5
H15B C15 H15C 109.5
O2 C16 H16A 109.5
O2 C16 H16B 109.5
O2 C16 H16C 109.5
H16A C16 H16B 109.5
H16A C16 H16C 109.5
H16B C16 H16C 109.5
O5 C17 C18 119.4(2)
O5 C17 C22 122.2(2)
C18 C17 C22 118.3(2)
C17 C18 H18 119.8
C19 C18 C17 120.5(2)
C19 C18 H18 119.8
O4 C19 C18 124.1(2)
O4 C19 C20 114.9(2)
C18 C19 C20 121.0(3)
C19 C20 H20 120.3
C21 C20 C19 119.5(3)
C21 C20 H20 120.3
C20 C21 H21 119.3
C20 C21 C22 121.4(3)
C22 C21 H21 119.3
C21 C22 C17 119.3(2)
C21 C22 C23 120.5(2)
C23 C22 C17 119.9(2)
N3 C23 C22 125.2(2)
N3 C23 H23 117.4
C22 C23 H23 117.4
C25 C24 N3 120.0(3)
C25 C24 C29 121.1(3)
C29 C24 N3 118.9(2)
C24 C25 H25 120.2
C26 C25 C24 119.6(3)
C26 C25 H25 120.2
C25 C26 H26 119.7
C27 C26 C25 120.5(3)
C27 C26 H26 119.7
C26 C27 H27 119.9
C26 C27 C28 120.1(3)
C28 C27 H27 119.9
C27 C28 H28 119.2
C27 C28 C29 121.6(3)
C29 C28 H28 119.2
C24 C29 C30 123.0(2)
C28 C29 C24 117.1(3)
C28 C29 C30 119.9(3)
N4 C30 C29 118.7(2)
N4 C30 C31 120.6(3)
C29 C30 C31 120.7(3)
C30 C31 H31A 109.5
C30 C31 H31B 109.5
C30 C31 H31C 109.5
H31A C31 H31B 109.5
H31A C31 H31C 109.5
H31B C31 H31C 109.5
O4 C32 H32A 109.5
O4 C32 H32B 109.5
O4 C32 H32C 109.5
H32A C32 H32B 109.5
H32A C32 H32C 109.5
H32B C32 H32C 109.5
O9 N5 O7 105.4(5)
O9 N5 O8 128.7(5)
O9 N5 O8' 108.6(7)
O8 N5 O7 124.3(6)
O7' N5 O9 132.1(6)
O7' N5 O8' 118.9(7)

loop_
_geom_bond_atom_site_label_1
_geom_bond_atom_site_label_2
_geom_bond_distance
Co1 O1 1.9048(17)
Co1 O5 1.8910(16)
Co1 N1 1.901(2)
Co1 N2 1.934(2)
Co1 N3 1.903(2)
Co1 N4 1.928(2)
O1 C1 1.326(3)
O2 C3 1.360(3)
O2 C16 1.422(4)
O3 H3 0.8200
O3 N2 1.397(3)
O4 C19 1.357(3)
O4 C32 1.428(3)
O5 C17 1.313(3)
O6 H6 0.87(3)
O6 N4 1.389(3)
N1 C7 1.297(3)
N1 C8 1.430(3)
N2 C14 1.285(3)
N3 C23 1.297(3)
N3 C24 1.431(3)
N4 C30 1.287(3)
C1 C2 1.400(3)
C1 C6 1.420(4)
C2 H2 0.9300
C2 C3 1.380(4)
C3 C4 1.399(4)
C4 H4 0.9300
C4 C5 1.364(4)
C5 H5 0.9300
C5 C6 1.403(4)
C6 C7 1.421(4)
C7 H7 0.9300
C8 C9 1.378(4)
C8 C13 1.398(4)
C9 H9 0.9300
C9 C10 1.394(4)
C10 H10 0.9300
C10 C11 1.371(5)
C11 H11 0.9300
C11 C12 1.373(5)
C12 H12 0.9300
C12 C13 1.395(4)
C13 C14 1.475(4)
C14 C15 1.499(4)
C15 H15A 0.9600
C15 H15B 0.9600
C15 H15C 0.9600
C16 H16A 0.9600
C16 H16B 0.9600
C16 H16C 0.9600
C17 C18 1.405(3)
C17 C22 1.424(3)
C18 H18 0.9300
C18 C19 1.378(3)
C19 C20 1.402(4)
C20 H20 0.9300
C20 C21 1.357(4)
C21 H21 0.9300
C21 C22 1.408(3)
C22 C23 1.410(4)
C23 H23 0.9300
C24 C25 1.389(4)
C24 C29 1.405(4)
C25 H25 0.9300
C25 C26 1.377(4)
C26 H26 0.9300
C26 C27 1.370(5)
C27 H27 0.9300
C27 C28 1.374(5)
C28 H28 0.9300
C28 C29 1.398(4)
C29 C30 1.485(4)
C30 C31 1.495(4)
C31 H31A 0.9600
C31 H31B 0.9600
C31 H31C 0.9600
C32 H32A 0.9600
C32 H32B 0.9600
C32 H32C 0.9600
O9 N5 1.175(4)
N5 O7 1.259(8)
N5 O8 1.183(5)
N5 O7' 1.166(8)
N5 O8' 1.330(10)

loop_
_geom_torsion_atom_site_label_1
_geom_torsion_atom_site_label_2
_geom_torsion_atom_site_label_3
_geom_torsion_atom_site_label_4
_geom_torsion
Co1 O1 C1 C2 150.40(18)
Co1 O1 C1 C6 -32.8(3)
Co1 O5 C17 C18 -144.16(19)
Co1 O5 C17 C22 37.6(3)
Co1 N1 C7 C6 6.4(4)
Co1 N1 C8 C9 128.0(2)
Co1 N1 C8 C13 -47.9(3)
Co1 N2 C14 C13 -1.5(4)
Co1 N2 C14 C15 177.2(2)
Co1 N3 C23 C22 -8.1(4)
Co1 N3 C24 C25 -137.1(2)
Co1 N3 C24 C29 44.7(3)
Co1 N4 C30 C29 0.2(4)
Co1 N4 C30 C31 178.0(2)
O1 Co1 O5 C17 135.23(18)
O1 C1 C2 C3 -179.7(2)
O1 C1 C6 C5 -179.0(2)
O1 C1 C6 C7 -2.8(4)
O2 C3 C4 C5 177.7(3)
O3 N2 C14 C13 -173.0(2)
O3 N2 C14 C15 5.7(4)
O4 C19 C20 C21 179.3(3)
O5 C17 C18 C19 -179.2(2)
O5 C17 C22 C21 177.8(2)
O5 C17 C22 C23 3.7(4)
O6 N4 C30 C29 -179.2(2)
O6 N4 C30 C31 -1.5(4)
N1 Co1 O5 C17 44.14(18)
N1 C8 C9 C10 -174.2(2)
N1 C8 C13 C12 176.1(2)
N1 C8 C13 C14 -6.1(4)
N3 Co1 O5 C17 -49.81(18)
N3 C24 C25 C26 -176.6(3)
N3 C24 C29 C28 175.8(2)
N3 C24 C29 C30 -2.3(4)
N4 Co1 O5 C17 -136.72(18)
C1 C2 C3 O2 178.9(2)
C1 C2 C3 C4 -1.2(4)
C1 C6 C7 N1 17.5(4)
C2 C1 C6 C5 -2.2(4)
C2 C1 C6 C7 174.0(2)
C2 C3 C4 C5 -2.3(4)
C3 C4 C5 C6 3.4(5)
C4 C5 C6 C1 -1.2(4)
C4 C5 C6 C7 -177.5(3)
C5 C6 C7 N1 -166.3(3)
C6 C1 C2 C3 3.4(4)
C7 N1 C8 C9 -51.7(3)
C7 N1 C8 C13 132.5(3)
C8 N1 C7 C6 -174.0(2)
C8 C9 C10 C11 -1.5(5)
C8 C13 C14 N2 32.7(4)
C8 C13 C14 C15 -146.0(3)
C9 C8 C13 C12 0.3(4)
C9 C8 C13 C14 178.1(2)
C9 C10 C11 C12 -0.2(5)
C10 C11 C12 C13 2.0(5)
C11 C12 C13 C8 -2.0(4)
C11 C12 C13 C14 -179.9(3)
C12 C13 C14 N2 -149.5(3)
C12 C13 C14 C15 31.7(4)
C13 C8 C9 C10 1.5(4)
C16 O2 C3 C2 6.7(4)
C16 O2 C3 C4 -173.2(3)
C17 C18 C19 O4 -177.8(2)
C17 C18 C19 C20 1.0(4)
C17 C22 C23 N3 -20.0(4)
C18 C17 C22 C21 -0.5(4)
C18 C17 C22 C23 -174.6(2)
C18 C19 C20 C21 0.4(4)
C19 C20 C21 C22 -1.8(4)
C20 C21 C22 C17 1.9(4)
C20 C21 C22 C23 175.9(3)
C21 C22 C23 N3 166.0(3)
C22 C17 C18 C19 -0.9(4)
C23 N3 C24 C25 46.7(3)
C23 N3 C24 C29 -131.4(3)
C24 N3 C23 C22 168.0(2)
C24 C25 C26 C27 0.5(5)
C24 C29 C30 N4 -21.2(4)
C24 C29 C30 C31 161.0(3)
C25 C24 C29 C28 -2.3(4)
C25 C24 C29 C30 179.5(2)
C25 C26 C27 C28 -1.6(5)
C26 C27 C28 C29 0.7(5)
C27 C28 C29 C24 1.2(4)
C27 C28 C29 C30 179.4(3)
C28 C29 C30 N4 160.7(3)
C28 C29 C30 C31 -17.1(4)
C29 C24 C25 C26 1.5(4)
C32 O4 C19 C18 3.8(4)
C32 O4 C19 C20 -175.0(3)
